data_2106743
loop_
_publ_author_name
'Waterstrat, R.M.'
'Yvon, K.'
'Flack, H.D.'
'Parthe, E.'

_publ_section_title
;
 Refinement of Nb3 Si Nb3 As
;
_journal_name_full 'Acta Crystallographica B (24,1968-38,1982)'
_journal_page_first 2765
_journal_page_last 2769
_journal_volume 31
_journal_year 1975
_chemical_formula_sum 'As Nb3'
_chemical_name_systematic 'Nb3 As'
_space_group_IT_number 86
_symmetry_space_group_name_Hall '-P 4bc'
_symmetry_space_group_name_H-M 'P 42/n :2'
_cell_angle_alpha 90
_cell_angle_beta 90
_cell_angle_gamma 90
_cell_formula_units_Z 8
_cell_length_a 10.294
_cell_length_b 10.294
_cell_length_c 5.199
_cell_volume 550.920
_citation_journal_id_ASTM ACBCAR
_cod_data_source_file Waterstrat_ACBCAR_1975_100.cif
_cod_data_source_block As1Nb3
_cod_original_cell_volume 550.9194
_cod_original_formula_sum 'As1 Nb3'
_cod_database_code 2106743

loop_
_symmetry_equiv_pos_as_xyz
x,y,z
-y,x+1/2,z+1/2
-x+1/2,-y+1/2,z
y+1/2,-x,z+1/2
-x,-y,-z
y,-x-1/2,-z-1/2
x-1/2,y-1/2,-z
-y-1/2,x,-z-1/2

loop_
_atom_site_label
_atom_site_type_symbol
_atom_site_fract_x
_atom_site_fract_y
_atom_site_fract_z
_atom_site_occupancy
_atom_site_U_iso_or_equiv
Nb3 Nb 0.0562 0.5364 0.2411 1 0.0
Nb2 Nb 0.1021 0.2617 0.5181 1 0.0
Nb1 Nb 0.1652 0.6554 0.7272 1 0.0
As1 As 0.043 0.2714 0.0203 1 0.0
